data_2208896
loop_
_publ_author_name
'Garagorri-Benito, David'
'Kirchner, Karl'
'Mereiter, Kurt'

_publ_section_title
;
 Tetraphenylphosphonium acetonitriletribromoferrate(II)
;
_journal_coeditor_code HB2039
_journal_issue 5
_journal_name_full 'Acta Crystallographica Section E'
_journal_page_first m1136
_journal_page_last m1138
_journal_paper_doi 10.1107/S1600536806014504
_journal_volume 62
_journal_year 2006
_chemical_formula_iupac '(C24 H20 P) '[Fe Br3 (C2 H3 N)]''
_chemical_formula_moiety 'C24 H20 P + , C2 H3 Br3 Fe N -'
_chemical_formula_sum 'C26 H23 Br3 Fe N P'
_chemical_formula_weight 676.00
_chemical_name_common '[PPh~4~][Fe(CH~3~CN)Br~3~]'
_chemical_name_systematic
;
Tetraphenylphosphonium acetonitriletribromoferrate(II)
;
_space_group_IT_number 40
_symmetry_cell_setting orthorhombic
_symmetry_space_group_name_Hall 'A 2 -2a'
_symmetry_space_group_name_H-M 'A m a 2'
_atom_sites_solution_hydrogens geom
_atom_sites_solution_primary direct
_atom_sites_solution_secondary difmap
_audit_creation_method SHELXL97
_cell_angle_alpha 90.00
_cell_angle_beta 90.00
_cell_angle_gamma 90.00
_cell_formula_units_Z 4
_cell_length_a 22.3226(17)
_cell_length_b 16.5842(13)
_cell_length_c 7.2972(6)
_cell_measurement_reflns_used 2380
_cell_measurement_temperature 298(2)
_cell_measurement_theta_max 25.0
_cell_measurement_theta_min 2.4
_cell_volume 2701.4(4)
_computing_cell_refinement SAINT
_computing_data_collection 'SMART (Bruker, 2003)'
_computing_data_reduction 'SAINT, SADABS and XPREP (Bruker, 2003)'
_computing_molecular_graphics 'SHELXTL (Bruker, 2003)'
_computing_publication_material SHELXTL
_computing_structure_refinement 'SHELXL97 (Sheldrick, 1997)'
_computing_structure_solution 'SHELXS97 (Sheldrick, 1997)'
_diffrn_ambient_temperature 298(2)
_diffrn_measured_fraction_theta_full 0.998
_diffrn_measured_fraction_theta_max 0.998
_diffrn_measurement_device_type 'Bruker SMART CCD area-detector'
_diffrn_measurement_method '\f and \w'
_diffrn_radiation_monochromator graphite
_diffrn_radiation_source 'fine-focus sealed tube'
_diffrn_radiation_type MoK\a
_diffrn_radiation_wavelength 0.71073
_diffrn_reflns_av_R_equivalents 0.0301
_diffrn_reflns_av_sigmaI/netI 0.0353
_diffrn_reflns_limit_h_max 26
_diffrn_reflns_limit_h_min -25
_diffrn_reflns_limit_k_max 15
_diffrn_reflns_limit_k_min -19
_diffrn_reflns_limit_l_max 8
_diffrn_reflns_limit_l_min -8
_diffrn_reflns_number 7937
_diffrn_reflns_theta_full 25.00
_diffrn_reflns_theta_max 25.00
_diffrn_reflns_theta_min 2.46
_diffrn_standards_decay_% 0
_diffrn_standards_number 0
_exptl_absorpt_coefficient_mu 5.069
_exptl_absorpt_correction_T_max 0.40
_exptl_absorpt_correction_T_min 0.25
_exptl_absorpt_correction_type multi-scan
_exptl_absorpt_process_details '(SADABS; Bruker, 2003)'
_exptl_crystal_colour colourless
_exptl_crystal_density_diffrn 1.662
_exptl_crystal_density_method 'not measured'
_exptl_crystal_description block
_exptl_crystal_F_000 1328
_exptl_crystal_size_max 0.26
_exptl_crystal_size_mid 0.23
_exptl_crystal_size_min 0.18
_refine_diff_density_max 0.669
_refine_diff_density_min -0.450
_refine_ls_abs_structure_details 'Flack (1983), with 1100 Friedel pairs'
_refine_ls_abs_structure_Flack 0.001(17)
_refine_ls_extinction_method none
_refine_ls_goodness_of_fit_ref 1.015
_refine_ls_hydrogen_treatment constr
_refine_ls_matrix_type full
_refine_ls_number_parameters 154
_refine_ls_number_reflns 2425
_refine_ls_number_restraints 1
_refine_ls_restrained_S_all 1.015
_refine_ls_R_factor_all 0.0613
_refine_ls_R_factor_gt 0.0458
_refine_ls_shift/su_max 0.000
_refine_ls_shift/su_mean 0.000
_refine_ls_structure_factor_coef Fsqd
_refine_ls_weighting_details 'calc w = 1/[\s^2^(Fo^2^)+(0.076P)^2^+2.3554P] where P=(Fo^2^+2Fc^2^)/3'
_refine_ls_weighting_scheme calc
_refine_ls_wR_factor_gt 0.1144
_refine_ls_wR_factor_ref 0.1240
_reflns_number_gt 1946
_reflns_number_total 2425
_reflns_threshold_expression I>2\s(I)
_cod_data_source_file hb2039.cif
_cod_data_source_block I
_cod_database_code 2208896
_cod_database_fobs_code 2208896

loop_
_symmetry_equiv_pos_as_xyz
'x, y, z'
'-x, -y, z'
'x+1/2, -y, z'
'-x+1/2, y, z'
'x, y+1/2, z+1/2'
'-x, -y+1/2, z+1/2'
'x+1/2, -y+1/2, z+1/2'
'-x+1/2, y+1/2, z+1/2'

loop_
_atom_site_type_symbol
_atom_site_label
_atom_site_fract_x
_atom_site_fract_y
_atom_site_fract_z
_atom_site_U_iso_or_equiv
_atom_site_adp_type
_atom_site_calc_flag
_atom_site_refinement_flags
_atom_site_occupancy
Fe Fe 0.2500 0.20859(7) -0.00002(17) 0.0568(3) Uani d S 1
Br Br1 0.15833(4) 0.27646(6) 0.07911(15) 0.1103(4) Uani d . 1
Br Br2 0.2500 0.16838(9) -0.31603(15) 0.0944(4) Uani d S 1
N N 0.2500 0.1072(5) 0.1703(14) 0.071(2) Uani d S 1
C C1 0.2500 0.0556(6) 0.2699(15) 0.069(2) Uani d S 1
C C2 0.2500 -0.0115(7) 0.3991(18) 0.105(4) Uani d S 1
H H2A 0.2500 0.0090 0.5221 0.157 Uiso d SR 1
H H2B 0.2851 -0.0439 0.3801 0.157 Uiso d R 1
P P 0.0000 0.5000 0.7972(3) 0.0473(5) Uani d S 1
C C11 0.0634(3) 0.4780(3) 0.6520(8) 0.0524(14) Uani d . 1
C C12 0.0766(3) 0.5323(5) 0.5132(11) 0.0742(18) Uani d . 1
H H12 0.0523 0.5773 0.4964 0.089 Uiso calc R 1
C C13 0.1243(3) 0.5206(5) 0.4017(10) 0.082(2) Uani d . 1
H H13 0.1333 0.5576 0.3099 0.099 Uiso calc R 1
C C14 0.1595(3) 0.4530(6) 0.4264(12) 0.087(2) Uani d . 1
H H14 0.1920 0.4444 0.3489 0.104 Uiso calc R 1
C C15 0.1478(3) 0.3983(5) 0.5619(14) 0.083(2) Uani d . 1
H H15 0.1717 0.3528 0.5762 0.100 Uiso calc R 1
C C16 0.0990(3) 0.4122(3) 0.6794(12) 0.0659(16) Uani d . 1
H H16 0.0910 0.3768 0.7752 0.079 Uiso calc R 1
C C21 -0.0167(3) 0.4165(3) 0.9462(8) 0.0502(13) Uani d . 1
C C22 -0.0693(3) 0.3726(3) 0.9295(11) 0.0656(17) Uani d . 1
H H22 -0.0961 0.3831 0.8348 0.079 Uiso calc R 1
C C23 -0.0810(4) 0.3128(4) 1.0570(15) 0.089(3) Uani d . 1
H H23 -0.1162 0.2830 1.0498 0.107 Uiso calc R 1
C C24 -0.0400(5) 0.2974(4) 1.1949(14) 0.091(3) Uani d . 1
H H24 -0.0485 0.2577 1.2812 0.110 Uiso calc R 1
C C25 0.0118(4) 0.3387(4) 1.2071(12) 0.074(2) Uani d . 1
H H25 0.0396 0.3262 1.2976 0.089 Uiso calc R 1
C C26 0.0229(3) 0.3993(3) 1.0841(9) 0.0584(14) Uani d . 1
H H26 0.0579 0.4293 1.0945 0.070 Uiso calc R 1

loop_
_atom_site_aniso_label
_atom_site_aniso_U_11
_atom_site_aniso_U_22
_atom_site_aniso_U_33
_atom_site_aniso_U_12
_atom_site_aniso_U_13
_atom_site_aniso_U_23
Fe 0.0553(7) 0.0587(7) 0.0564(7) 0.000 0.000 -0.0011(6)
Br1 0.0990(6) 0.1313(8) 0.1006(7) 0.0559(5) 0.0096(5) -0.0100(6)
Br2 0.0765(7) 0.1473(11) 0.0593(5) 0.000 0.000 -0.0236(7)
N 0.082(5) 0.065(5) 0.066(5) 0.000 0.000 -0.002(4)
C1 0.082(7) 0.067(6) 0.059(6) 0.000 0.000 -0.003(6)
C2 0.159(13) 0.075(7) 0.081(7) 0.000 0.000 0.015(7)
P 0.0412(10) 0.0457(10) 0.0549(12) -0.0052(8) 0.000 0.000
C11 0.048(3) 0.052(3) 0.057(4) -0.007(2) 0.003(2) -0.005(3)
C12 0.055(4) 0.096(5) 0.071(4) -0.003(3) 0.004(3) 0.020(4)
C13 0.063(4) 0.117(6) 0.068(4) -0.014(5) 0.002(3) 0.028(4)
C14 0.055(4) 0.125(7) 0.081(5) -0.027(5) 0.020(3) -0.021(5)
C15 0.064(4) 0.084(5) 0.102(6) -0.005(3) 0.020(4) -0.017(5)
C16 0.060(3) 0.058(3) 0.080(4) -0.004(3) 0.019(4) -0.002(4)
C21 0.052(3) 0.042(3) 0.057(3) -0.001(2) 0.011(3) -0.002(2)
C22 0.058(4) 0.047(3) 0.092(5) -0.013(3) 0.019(3) -0.006(3)
C23 0.079(5) 0.054(4) 0.135(8) -0.020(3) 0.036(6) -0.005(5)
C24 0.123(8) 0.053(4) 0.098(6) 0.007(5) 0.040(6) 0.014(4)
C25 0.097(5) 0.053(4) 0.072(4) 0.008(4) 0.017(4) 0.012(3)
C26 0.063(4) 0.050(3) 0.062(3) 0.000(3) 0.007(3) 0.000(3)

loop_
_atom_type_symbol
_atom_type_description
_atom_type_scat_dispersion_real
_atom_type_scat_dispersion_imag
_atom_type_scat_source
C C 0.0033 0.0016 'International Tables Vol C Tables 4.2.6.8 and 6.1.1.4'
H H 0.0000 0.0000 'International Tables Vol C Tables 4.2.6.8 and 6.1.1.4'
N N 0.0061 0.0033 'International Tables Vol C Tables 4.2.6.8 and 6.1.1.4'
P P 0.1023 0.0942 'International Tables Vol C Tables 4.2.6.8 and 6.1.1.4'
Fe Fe 0.3463 0.8444 'International Tables Vol C Tables 4.2.6.8 and 6.1.1.4'
Br Br -0.2901 2.4595 'International Tables Vol C Tables 4.2.6.8 and 6.1.1.4'

loop_
_geom_angle_atom_site_label_1
_geom_angle_atom_site_label_2
_geom_angle_atom_site_label_3
_geom_angle_site_symmetry_1
_geom_angle_site_symmetry_3
_geom_angle
_geom_angle_publ_flag
N Fe Br1 . . 103.50(13) y
N Fe Br1 . 4 103.50(13) ?
N Fe Br2 . . 110.3(2) y
Br1 Fe Br1 . 4 116.55(7) y
Br1 Fe Br2 . . 111.13(4) y
Br2 Fe Br1 . 4 111.13(4) ?
C1 N Fe . . 176.1(9) n
N C1 C2 . . 179.9(11) n
C1 C2 H2A . . 109.5 ?
C1 C2 H2B . . 109.5 ?
H2A C2 H2B . . 109.5 ?
C21 P C21 2_565 . 105.7(4) ?
C21 P C11 2_565 2_565 111.2(3) ?
C21 P C11 . 2_565 110.4(3) ?
C21 P C11 2_565 . 110.4(3) ?
C21 P C11 . . 111.2(3) ?
C11 P C11 2_565 . 108.1(4) ?
C16 C11 C12 . . 120.2(6) ?
C16 C11 P . . 122.1(5) ?
C12 C11 P . . 117.7(5) ?
C13 C12 C11 . . 120.9(7) ?
C13 C12 H12 . . 119.6 ?
C11 C12 H12 . . 119.6 ?
C12 C13 C14 . . 119.0(7) ?
C12 C13 H13 . . 120.5 ?
C14 C13 H13 . . 120.5 ?
C15 C14 C13 . . 121.6(7) ?
C15 C14 H14 . . 119.2 ?
C13 C14 H14 . . 119.2 ?
C14 C15 C16 . . 118.8(7) ?
C14 C15 H15 . . 120.6 ?
C16 C15 H15 . . 120.6 ?
C11 C16 C15 . . 119.5(7) ?
C11 C16 H16 . . 120.3 ?
C15 C16 H16 . . 120.3 ?
C26 C21 C22 . . 120.1(6) ?
C26 C21 P . . 118.1(4) ?
C22 C21 P . . 121.7(5) ?
C23 C22 C21 . . 118.5(7) ?
C23 C22 H22 . . 120.8 ?
C21 C22 H22 . . 120.8 ?
C24 C23 C22 . . 119.7(7) ?
C24 C23 H23 . . 120.1 ?
C22 C23 H23 . . 120.1 ?
C25 C24 C23 . . 121.5(7) ?
C25 C24 H24 . . 119.3 ?
C23 C24 H24 . . 119.3 ?
C24 C25 C26 . . 119.0(8) ?
C24 C25 H25 . . 120.5 ?
C26 C25 H25 . . 120.5 ?
C21 C26 C25 . . 121.2(6) ?
C21 C26 H26 . . 119.4 ?
C25 C26 H26 . . 119.4 ?

loop_
_geom_bond_atom_site_label_1
_geom_bond_atom_site_label_2
_geom_bond_site_symmetry_2
_geom_bond_distance
_geom_bond_publ_flag
Fe N . 2.090(10) y
Fe Br1 . 2.4058(10) y
Fe Br1 4 2.4058(10) n
Fe Br2 . 2.4005(17) y
N C1 . 1.123(13) n
C1 C2 . 1.459(16) n
C2 H2A . 0.9600 ?
C2 H2B . 0.9600 ?
P C21 2_565 1.799(6) ?
P C21 . 1.799(6) ?
P C11 2_565 1.805(6) ?
P C11 . 1.805(6) ?
C11 C16 . 1.365(9) ?
C11 C12 . 1.386(9) ?
C12 C13 . 1.356(10) ?
C12 H12 . 0.9300 ?
C13 C14 . 1.381(12) ?
C13 H13 . 0.9300 ?
C14 C15 . 1.367(12) ?
C14 H14 . 0.9300 ?
C15 C16 . 1.406(10) ?
C15 H15 . 0.9300 ?
C16 H16 . 0.9300 ?
C21 C26 . 1.368(9) ?
C21 C22 . 1.387(9) ?
C22 C23 . 1.385(11) ?
C22 H22 . 0.9300 ?
C23 C24 . 1.383(13) ?
C23 H23 . 0.9300 ?
C24 C25 . 1.347(12) ?
C24 H24 . 0.9300 ?
C25 C26 . 1.370(10) ?
C25 H25 . 0.9300 ?
C26 H26 . 0.9300 ?

loop_
_geom_torsion_atom_site_label_1
_geom_torsion_atom_site_label_2
_geom_torsion_atom_site_label_3
_geom_torsion_atom_site_label_4
_geom_torsion_site_symmetry_1
_geom_torsion
C21 P C11 C16 2_565 106.2(6)
C21 P C11 C16 . -10.7(6)
C11 P C11 C16 2_565 -132.0(6)
C21 P C11 C12 2_565 -71.5(6)
C21 P C11 C12 . 171.6(5)
C11 P C11 C12 2_565 50.3(5)
C16 C11 C12 C13 . 0.7(11)
P C11 C12 C13 . 178.4(6)
C11 C12 C13 C14 . 0.9(11)
C12 C13 C14 C15 . -1.0(12)
C13 C14 C15 C16 . -0.6(12)
C12 C11 C16 C15 . -2.2(10)
P C11 C16 C15 . -179.9(6)
C14 C15 C16 C11 . 2.2(11)
C21 P C21 C26 2_565 -50.1(4)
C11 P C21 C26 2_565 -170.4(5)
C11 P C21 C26 . 69.6(5)
C21 P C21 C22 2_565 126.8(6)
C11 P C21 C22 2_565 6.5(6)
C11 P C21 C22 . -113.5(5)
C26 C21 C22 C23 . 1.3(9)
P C21 C22 C23 . -175.6(5)
C21 C22 C23 C24 . -1.0(10)
C22 C23 C24 C25 . -1.0(12)
C23 C24 C25 C26 . 2.6(12)
C22 C21 C26 C25 . 0.4(9)
P C21 C26 C25 . 177.3(5)
C24 C25 C26 C21 . -2.3(10)
